data_7041890
loop_
_publ_author_name
'Wu, Xue-Qian'
'Huang, Dan-Dan'
'Zhou, Zhi-Hang'
'Dong, Wen-Wen'
'Wu, Ya-Pan'
'Zhao, Jun'
'Li, Dong-Sheng'
'Zhang, Qichun'
'Bu, Xianhui'

_publ_section_title
;
 Ag-NPs embedded in two novel Zn3/Zn5-cluster-based metal-organic
 frameworks for catalytic reduction of 2/3/4-nitrophenol.
;
_journal_issue 8
_journal_name_full 'Dalton transactions (Cambridge, England : 2003)'
_journal_page_first 2430
_journal_page_last 2438
_journal_paper_doi 10.1039/c7dt00024c
_journal_volume 46
_journal_year 2017
_chemical_formula_moiety 'C23 H11 O11 Zn2.5'
_chemical_formula_sum 'C23 H11 O11 Zn2.5'
_chemical_formula_weight 626.74
_space_group_crystal_system triclinic
_space_group_IT_number 2
_space_group_name_Hall '-P 1'
_space_group_name_H-M_alt 'P -1'
_symmetry_space_group_name_Hall '-P 1'
_symmetry_space_group_name_H-M 'P -1'
_atom_sites_solution_hydrogens mixed
_audit_creation_date 2017-01-25
_audit_creation_method
;
Olex2 1.2-beta
(compiled 2017.01.04 svn.r3372 for OlexSys, GUI svn.r5292)
;
_audit_update_record
;
2017-01-27 deposited with the CCDC.
2017-01-30 downloaded from the CCDC.
;
_cell_angle_alpha 83.837(11)
_cell_angle_beta 83.660(13)
_cell_angle_gamma 77.272(12)
_cell_formula_units_Z 2
_cell_length_a 12.194(6)
_cell_length_b 12.647(6)
_cell_length_c 12.699(6)
_cell_measurement_reflns_used 4543
_cell_measurement_temperature 296(2)
_cell_measurement_theta_max 27.5
_cell_measurement_theta_min 1.7
_cell_volume 1891.6(16)
_computing_cell_refinement 'CrystalClear-SM Expert 2.0 r1 (Rigaku, 2009)'
_computing_data_collection 'CrystalClear-SM Expert 2.0 r1 (Rigaku, 2009)'
_computing_data_reduction 'CrystalClear-SM Expert 2.0 r1 (Rigaku, 2009)'
_computing_molecular_graphics 'Olex2 (Dolomanov et al., 2009)'
_computing_publication_material 'Olex2 (Dolomanov et al., 2009)'
_computing_structure_refinement 'ShelXL (Sheldrick, 2015)'
_diffrn_ambient_temperature 296.15
_diffrn_measured_fraction_theta_full 0.996
_diffrn_measured_fraction_theta_max 0.994
_diffrn_measurement_device_type 'Bruker P4'
_diffrn_measurement_method '\w scans'
_diffrn_radiation_monochromator graphite
_diffrn_radiation_type MoK\a
_diffrn_radiation_wavelength 0.71073
_diffrn_reflns_av_R_equivalents 0.0675
_diffrn_reflns_av_unetI/netI 0.0758
_diffrn_reflns_Laue_measured_fraction_full 0.996
_diffrn_reflns_Laue_measured_fraction_max 0.994
_diffrn_reflns_limit_h_max 15
_diffrn_reflns_limit_h_min -15
_diffrn_reflns_limit_k_max 16
_diffrn_reflns_limit_k_min -16
_diffrn_reflns_limit_l_max 16
_diffrn_reflns_limit_l_min -16
_diffrn_reflns_number 20264
_diffrn_reflns_point_group_measured_fraction_full 0.996
_diffrn_reflns_point_group_measured_fraction_max 0.994
_diffrn_reflns_theta_full 25.242
_diffrn_reflns_theta_max 27.500
_diffrn_reflns_theta_min 1.619
_exptl_absorpt_coefficient_mu 1.615
_exptl_absorpt_correction_T_max 1.000
_exptl_absorpt_correction_T_min 0.674
_exptl_absorpt_correction_type multi-scan
_exptl_absorpt_process_details 'Higashi, T. (1995). Program for Absorption Correction.Rigaku Corporation, Tokyo, Japan.'
_exptl_crystal_colour Colorless
_exptl_crystal_density_diffrn 1.100
_exptl_crystal_density_method "'not measured'"
_exptl_crystal_description Prism
_exptl_crystal_F_000 624
_exptl_crystal_size_max 0.2
_exptl_crystal_size_mid 0.2
_exptl_crystal_size_min 0.15
_refine_diff_density_max 0.637
_refine_diff_density_min -1.092
_refine_diff_density_rms 0.098
_refine_ls_extinction_method none
_refine_ls_goodness_of_fit_ref 0.992
_refine_ls_hydrogen_treatment constr
_refine_ls_matrix_type full
_refine_ls_number_parameters 331
_refine_ls_number_reflns 8650
_refine_ls_number_restraints 1
_refine_ls_restrained_S_all 0.992
_refine_ls_R_factor_all 0.0654
_refine_ls_R_factor_gt 0.0496
_refine_ls_shift/su_max 0.001
_refine_ls_shift/su_mean 0.000
_refine_ls_structure_factor_coef Fsqd
_refine_ls_weighting_details 'w=1/[\s^2^(Fo^2^)+(0.0654P)^2^] where P=(Fo^2^+2Fc^2^)/3'
_refine_ls_weighting_scheme calc
_refine_ls_wR_factor_gt 0.1259
_refine_ls_wR_factor_ref 0.1341
_reflns_Friedel_coverage 0.000
_reflns_number_gt 6492
_reflns_number_total 8650
_reflns_threshold_expression 'I > 2\s(I)'
_cod_data_source_file c7dt00024c2.cif
_cod_data_source_block w_sqd
_cod_depositor_comments
;
The following automatic conversions were performed:

'_exptl_absorpt_correction_type' value 'Multi-scan' changed to
'multi-scan' according to
/usr/data/users/saulius/crontab/automatic-downloads/rss-feeds/RSC/lib/dictionaries/cif_core.dic
dictionary named 'cif_core.dic' version 2.4.2 from 2011-04-26.

Automatic conversion script
Id: cif_fix_values 4268 2015-11-12 08:31:59Z antanas 

 Adding full bibliography for 7041890--7041891.cif.
;
_cod_original_cell_volume 1891.7(16)
_cod_original_formula_sum 'C23 H11 O11 Zn2.50'
_cod_database_code 7041890
_shelx_shelxl_version_number 2014/7
_shelx_space_group_comment
;
The symmetry employed for this shelxl refinement is uniquely defined
by the following loop, which should always be used as a source of
symmetry information in preference to the above space-group names.
They are only intended as comments.
;
_shelx_estimated_absorpt_t_max 0.794
_shelx_estimated_absorpt_t_min 0.738
_olex2_refinement_description
;
1. Fixed Uiso
 At 1.2 times of:
  All C(H) groups, All O(H,H) groups
2. Rigid bond restraints
 O1AA, C0AA
 with sigma for 1-2 distances of 0.001 and sigma for 1-3 distances of 0.001
3.a Riding coordinates:
 O11(H11A,H11B)
3.b Aromatic/amide H refined with riding coordinates:
 C2AA(H2AA), C3AA(H3AA), C6(H6), C9(H9), C11(H11), C13(H13), C17(H17),
 C20(H20), C21(H21)
;
_olex2_submission_special_instructions 'No special instructions were received'
_platon_squeeze_void_probe_radius 1.20

loop_
_space_group_symop_operation_xyz
'x, y, z'
'-x, -y, -z'

loop_
_atom_site_label
_atom_site_type_symbol
_atom_site_fract_x
_atom_site_fract_y
_atom_site_fract_z
_atom_site_U_iso_or_equiv
_atom_site_adp_type
_atom_site_occupancy
_atom_site_site_symmetry_order
_atom_site_calc_flag
_atom_site_refinement_flags_posn
_atom_site_refinement_flags_adp
_atom_site_refinement_flags_occupancy
Zn1 Zn 1.0000 0.5000 0.5000 0.02438(13) Uani 1 2 d S T P
Zn2 Zn 0.78074(3) 0.69952(3) 0.48959(3) 0.02733(11) Uani 1 1 d . . .
Zn3 Zn 0.78119(3) 0.50732(3) 0.68651(3) 0.02597(11) Uani 1 1 d . . .
C0AA C 0.8392(3) 0.5637(3) 0.3243(3) 0.0302(7) Uani 1 1 d . U .
C1AA C 0.8281(3) 0.5327(3) 0.2158(3) 0.0301(7) Uani 1 1 d . . .
C2AA C 0.8693(4) 0.5915(3) 0.1276(3) 0.0441(10) Uani 1 1 d . . .
H2AA H 0.9052 0.6470 0.1372 0.053 Uiso 1 1 calc R . .
C3AA C 0.8580(4) 0.5690(4) 0.0254(3) 0.0455(10) Uani 1 1 d . . .
H3AA H 0.8874 0.6080 -0.0331 0.055 Uiso 1 1 calc R . .
C4AA C 0.8028(3) 0.4885(3) 0.0116(3) 0.0395(9) Uani 1 1 d . . .
C6 C 0.7623(3) 0.4278(3) 0.0984(3) 0.0409(9) Uani 1 1 d . . .
H6 H 0.7254 0.3733 0.0879 0.049 Uiso 1 1 calc R . .
C7 C 0.7764(3) 0.4478(3) 0.2026(3) 0.0290(7) Uani 1 1 d . . .
C8 C 0.7842(4) 0.4661(4) -0.0993(3) 0.0543(12) Uani 1 1 d . . .
C9 C 0.6083(3) 0.3948(3) 0.3030(3) 0.0317(7) Uani 1 1 d . . .
H9 H 0.5654 0.4419 0.2543 0.038 Uiso 1 1 calc R . .
C10 C 0.5543(3) 0.3362(3) 0.3846(3) 0.0324(7) Uani 1 1 d . . .
C11 C 0.6187(3) 0.2639(3) 0.4560(3) 0.0288(7) Uani 1 1 d . . .
H11 H 0.5835 0.2242 0.5102 0.035 Uiso 1 1 calc R . .
C12 C 0.7356(3) 0.2508(2) 0.4466(3) 0.0259(7) Uani 1 1 d . . .
C13 C 0.7880(3) 0.3123(3) 0.3662(3) 0.0278(7) Uani 1 1 d . . .
H13 H 0.8659 0.3053 0.3615 0.033 Uiso 1 1 calc R . .
C14 C 0.7246(3) 0.3839(3) 0.2931(3) 0.0289(7) Uani 1 1 d . . .
C15 C 0.4280(3) 0.3542(3) 0.3950(3) 0.0318(7) Uani 1 1 d . . .
C16 C 0.8048(3) 0.1682(3) 0.5188(3) 0.0252(7) Uani 1 1 d . . .
C17 C 0.7989(3) 0.0593(3) 0.5199(3) 0.0297(7) Uani 1 1 d . . .
H17 H 0.7489 0.0407 0.4784 0.036 Uiso 1 1 calc R . .
C18 C 0.8653(3) -0.0219(3) 0.5806(3) 0.0293(7) Uani 1 1 d . . .
C19 C 0.8572(3) -0.1394(3) 0.5793(3) 0.0340(8) Uani 1 1 d . . .
C20 C 0.9421(3) 0.0046(3) 0.6423(3) 0.0350(8) Uani 1 1 d . . .
H20 H 0.9867 -0.0495 0.6839 0.042 Uiso 1 1 calc R . .
C21 C 0.9515(3) 0.1133(3) 0.6408(3) 0.0362(8) Uani 1 1 d . . .
H21 H 1.0043 0.1310 0.6796 0.043 Uiso 1 1 calc R . .
C22 C 0.8818(3) 0.1949(3) 0.5815(3) 0.0261(7) Uani 1 1 d . . .
C23 C 0.8829(3) 0.3117(3) 0.5943(3) 0.0269(7) Uani 1 1 d . . .
O0AA O 0.8922(2) 0.4939(2) 0.3870(2) 0.0379(6) Uani 1 1 d . . .
O1AA O 0.7924(2) 0.6608(2) 0.3437(2) 0.0394(6) Uani 1 1 d . U .
O3 O 0.8209(3) 0.5237(3) -0.1745(2) 0.0551(8) Uani 1 1 d . . .
O4 O 0.7291(5) 0.3981(5) -0.1117(3) 0.138(3) Uani 1 1 d . . .
O5 O 0.3776(2) 0.4220(2) 0.3269(2) 0.0472(7) Uani 1 1 d . . .
O6 O 0.3810(2) 0.3011(2) 0.4699(2) 0.0430(6) Uani 1 1 d . . .
O7 O 0.7958(2) -0.15581(19) 0.5089(2) 0.0373(6) Uani 1 1 d . . .
O8 O 0.9068(2) -0.2106(2) 0.6421(2) 0.0445(7) Uani 1 1 d . . .
O9 O 0.7897(2) 0.36760(19) 0.6313(2) 0.0383(6) Uani 1 1 d . . .
O10 O 0.9728(2) 0.34477(19) 0.5737(2) 0.0342(6) Uani 1 1 d . . .
O11 O 0.87179(18) 0.59412(16) 0.58883(17) 0.0245(5) Uani 1 1 d . . .
H11A H 0.9074 0.6230 0.6248 0.029 Uiso 1 1 d R . .
H11B H 0.8116 0.6108 0.6193 0.029 Uiso 1 1 d R . .

loop_
_atom_site_aniso_label
_atom_site_aniso_U_11
_atom_site_aniso_U_22
_atom_site_aniso_U_33
_atom_site_aniso_U_23
_atom_site_aniso_U_13
_atom_site_aniso_U_12
Zn1 0.0259(3) 0.0236(3) 0.0250(3) -0.0038(2) -0.0029(2) -0.0071(2)
Zn2 0.0329(2) 0.02043(19) 0.0292(2) -0.00072(15) -0.00296(16) -0.00740(16)
Zn3 0.0300(2) 0.0248(2) 0.02329(19) -0.00092(15) -0.00176(15) -0.00699(16)
C0AA 0.0361(18) 0.0319(13) 0.0278(17) 0.0001(14) -0.0056(14) -0.0184(13)
C1AA 0.0329(18) 0.0335(18) 0.0260(16) -0.0025(14) -0.0036(14) -0.0111(15)
C2AA 0.058(3) 0.051(2) 0.0309(19) 0.0000(18) -0.0034(18) -0.031(2)
C3AA 0.058(3) 0.052(2) 0.0312(19) 0.0023(18) -0.0014(18) -0.026(2)
C4AA 0.045(2) 0.051(2) 0.0257(18) -0.0016(17) -0.0034(15) -0.0192(19)
C6 0.055(2) 0.048(2) 0.0277(18) -0.0009(17) -0.0111(17) -0.026(2)
C7 0.0334(18) 0.0300(17) 0.0259(16) -0.0038(14) -0.0035(13) -0.0103(15)
C8 0.070(3) 0.070(3) 0.031(2) -0.003(2) -0.008(2) -0.032(3)
C9 0.0305(18) 0.0324(18) 0.0334(18) -0.0019(15) -0.0079(14) -0.0069(15)
C10 0.0334(18) 0.0291(17) 0.0345(18) 0.0003(15) -0.0035(15) -0.0074(15)
C11 0.0320(17) 0.0266(16) 0.0295(17) 0.0012(14) -0.0008(14) -0.0126(14)
C12 0.0315(17) 0.0194(15) 0.0285(16) -0.0025(13) -0.0076(13) -0.0064(13)
C13 0.0303(17) 0.0254(16) 0.0302(17) 0.0004(14) -0.0055(13) -0.0111(14)
C14 0.0323(17) 0.0324(17) 0.0256(16) -0.0052(14) -0.0046(13) -0.0125(15)
C15 0.0302(18) 0.0301(17) 0.0359(19) 0.0013(15) -0.0059(15) -0.0087(15)
C16 0.0240(15) 0.0213(15) 0.0319(17) 0.0006(13) -0.0046(13) -0.0082(13)
C17 0.0314(17) 0.0263(16) 0.0360(18) -0.0082(14) -0.0035(14) -0.0132(14)
C18 0.0321(17) 0.0204(15) 0.0354(18) -0.0040(14) 0.0007(14) -0.0064(14)
C19 0.038(2) 0.0256(17) 0.039(2) -0.0069(15) 0.0019(16) -0.0086(15)
C20 0.0365(19) 0.0271(17) 0.043(2) 0.0028(16) -0.0144(16) -0.0084(15)
C21 0.040(2) 0.0294(18) 0.044(2) -0.0031(16) -0.0157(17) -0.0124(16)
C22 0.0289(16) 0.0217(15) 0.0289(16) -0.0016(13) -0.0031(13) -0.0077(13)
C23 0.0373(18) 0.0209(15) 0.0262(16) -0.0009(13) -0.0090(14) -0.0113(14)
O0AA 0.0543(16) 0.0289(13) 0.0358(14) -0.0035(11) -0.0189(12) -0.0125(12)
O1AA 0.0492(16) 0.0370(12) 0.0319(13) -0.0051(11) -0.0070(11) -0.0062(12)
O3 0.068(2) 0.074(2) 0.0272(14) 0.0001(14) -0.0071(13) -0.0250(18)
O4 0.257(7) 0.179(5) 0.0335(19) -0.004(3) -0.019(3) -0.163(5)
O5 0.0263(13) 0.0574(18) 0.0504(16) 0.0121(14) 0.0019(11) -0.0034(13)
O6 0.0299(13) 0.0479(16) 0.0504(16) 0.0073(13) -0.0030(12) -0.0126(12)
O7 0.0408(14) 0.0234(12) 0.0514(16) -0.0033(11) -0.0141(12) -0.0095(11)
O8 0.0621(18) 0.0243(12) 0.0509(17) 0.0043(12) -0.0198(14) -0.0138(13)
O9 0.0376(14) 0.0274(13) 0.0519(16) -0.0149(12) 0.0028(12) -0.0089(11)
O10 0.0313(13) 0.0256(12) 0.0496(15) -0.0015(11) -0.0080(11) -0.0130(10)
O11 0.0263(11) 0.0212(11) 0.0257(11) -0.0033(9) 0.0025(9) -0.0061(9)

loop_
_atom_type_symbol
_atom_type_description
_atom_type_scat_dispersion_real
_atom_type_scat_dispersion_imag
_atom_type_scat_source
C C 0.0033 0.0016 'International Tables Vol C Tables 4.2.6.8 and 6.1.1.4'
H H 0.0000 0.0000 'International Tables Vol C Tables 4.2.6.8 and 6.1.1.4'
O O 0.0106 0.0060 'International Tables Vol C Tables 4.2.6.8 and 6.1.1.4'
Zn Zn 0.2839 1.4301 'International Tables Vol C Tables 4.2.6.8 and 6.1.1.4'

loop_
_geom_angle_atom_site_label_1
_geom_angle_atom_site_label_2
_geom_angle_atom_site_label_3
_geom_angle
_geom_angle_site_symmetry_1
_geom_angle_site_symmetry_3
O0AA Zn1 O0AA 180.0 2_766 .
O0AA Zn1 O10 90.38(9) 2_766 .
O0AA Zn1 O10 89.62(9) . .
O0AA Zn1 O10 89.62(9) 2_766 2_766
O0AA Zn1 O10 90.38(9) . 2_766
O10 Zn1 O10 180.0 2_766 .
O11 Zn1 O0AA 88.89(10) . 2_766
O11 Zn1 O0AA 88.89(10) 2_766 .
O11 Zn1 O0AA 91.11(10) . .
O11 Zn1 O0AA 91.11(10) 2_766 2_766
O11 Zn1 O10 83.59(9) . 2_766
O11 Zn1 O10 96.41(9) 2_766 2_766
O11 Zn1 O10 83.59(9) 2_766 .
O11 Zn1 O10 96.41(9) . .
O11 Zn1 O11 180.0 2_766 .
O1AA Zn2 O6 99.39(12) . 2_666
O1AA Zn2 O11 116.13(10) . .
O1AA Zn2 H11B 130.8 . .
O6 Zn2 H11B 87.0 2_666 .
O7 Zn2 O1AA 116.92(11) 1_565 .
O7 Zn2 O6 105.04(12) 1_565 2_666
O7 Zn2 O11 109.47(10) 1_565 .
O7 Zn2 H11B 108.0 1_565 .
O11 Zn2 O6 108.45(10) . 2_666
O11 Zn2 H11B 23.3 . .
O3 Zn3 O5 109.62(14) 1_556 2_666
O3 Zn3 O9 124.13(13) 1_556 .
O3 Zn3 O11 104.16(12) 1_556 .
O3 Zn3 H11B 102.3 1_556 .
O5 Zn3 O11 106.35(10) 2_666 .
O5 Zn3 H11B 86.6 2_666 .
O9 Zn3 O5 101.67(12) . 2_666
O9 Zn3 O11 109.86(10) . .
O9 Zn3 H11B 125.1 . .
O11 Zn3 H11B 22.1 . .
O0AA C0AA C1AA 118.2(3) . .
O0AA C0AA O1AA 125.7(3) . .
O1AA C0AA C1AA 116.1(3) . .
C2AA C1AA C0AA 118.6(3) . .
C2AA C1AA C7 120.0(3) . .
C7 C1AA C0AA 121.4(3) . .
C1AA C2AA H2AA 119.4 . .
C3AA C2AA C1AA 121.2(4) . .
C3AA C2AA H2AA 119.4 . .
C2AA C3AA H3AA 120.4 . .
C4AA C3AA C2AA 119.2(4) . .
C4AA C3AA H3AA 120.4 . .
C3AA C4AA C6 120.6(3) . .
C3AA C4AA C8 120.2(3) . .
C6 C4AA C8 119.2(3) . .
C4AA C6 H6 119.7 . .
C4AA C6 C7 120.7(3) . .
C7 C6 H6 119.7 . .
C1AA C7 C6 118.3(3) . .
C1AA C7 C14 123.5(3) . .
C6 C7 C14 118.0(3) . .
O3 C8 C4AA 116.8(4) . .
O4 C8 C4AA 120.3(4) . .
O4 C8 O3 122.8(4) . .
C10 C9 H9 119.3 . .
C14 C9 H9 119.3 . .
C14 C9 C10 121.3(3) . .
C9 C10 C15 119.4(3) . .
C11 C10 C9 119.3(3) . .
C11 C10 C15 121.2(3) . .
C10 C11 H11 119.9 . .
C12 C11 C10 120.2(3) . .
C12 C11 H11 119.9 . .
C11 C12 C13 119.7(3) . .
C11 C12 C16 120.0(3) . .
C13 C12 C16 120.2(3) . .
C12 C13 H13 119.7 . .
C14 C13 C12 120.7(3) . .
C14 C13 H13 119.7 . .
C9 C14 C7 118.2(3) . .
C9 C14 C13 118.7(3) . .
C13 C14 C7 123.1(3) . .
O5 C15 C10 116.2(3) . .
O5 C15 O6 125.5(3) . .
O6 C15 C10 118.3(3) . .
C17 C16 C12 119.0(3) . .
C17 C16 C22 118.3(3) . .
C22 C16 C12 122.5(3) . .
C16 C17 H17 119.0 . .
C18 C17 C16 121.9(3) . .
C18 C17 H17 119.0 . .
C17 C18 C19 120.5(3) . .
C17 C18 C20 119.7(3) . .
C20 C18 C19 119.8(3) . .
O7 C19 C18 114.2(3) . .
O8 C19 C18 120.6(3) . .
O8 C19 O7 125.1(3) . .
C18 C20 H20 120.2 . .
C18 C20 C21 119.6(3) . .
C21 C20 H20 120.2 . .
C20 C21 H21 119.9 . .
C22 C21 C20 120.2(3) . .
C22 C21 H21 119.9 . .
C16 C22 C23 121.0(3) . .
C21 C22 C16 120.3(3) . .
C21 C22 C23 118.4(3) . .
O9 C23 C22 114.9(3) . .
O10 C23 C22 119.7(3) . .
O10 C23 O9 125.2(3) . .
C0AA O0AA Zn1 133.5(2) . .
C0AA O1AA Zn2 118.3(2) . .
C8 O3 Zn3 116.5(3) . 1_554
C15 O5 Zn3 133.9(2) . 2_666
C15 O6 Zn2 130.9(2) . 2_666
C19 O7 Zn2 120.7(2) . 1_545
C23 O9 Zn3 121.4(2) . .
C23 O10 Zn1 129.5(2) . .
Zn1 O11 H11A 101.5 . .
Zn1 O11 H11B 156.9 . .
Zn2 O11 Zn1 107.68(10) . .
Zn2 O11 Zn3 113.07(11) . .
Zn2 O11 H11A 112.9 . .
Zn2 O11 H11B 74.2 . .
Zn3 O11 Zn1 112.97(10) . .
Zn3 O11 H11A 108.2 . .
Zn3 O11 H11B 49.0 . .
H11A O11 H11B 98.6 . .

loop_
_geom_bond_atom_site_label_1
_geom_bond_atom_site_label_2
_geom_bond_distance
_geom_bond_site_symmetry_2
Zn1 O0AA 2.068(2) 2_766
Zn1 O0AA 2.068(2) .
Zn1 O10 2.159(2) .
Zn1 O10 2.159(2) 2_766
Zn1 O11 2.052(2) .
Zn1 O11 2.052(2) 2_766
Zn2 O1AA 1.949(3) .
Zn2 O6 1.984(3) 2_666
Zn2 O7 1.922(2) 1_565
Zn2 O11 1.973(2) .
Zn2 H11B 1.9149 .
Zn3 O3 1.924(3) 1_556
Zn3 O5 1.963(3) 2_666
Zn3 O9 1.948(2) .
Zn3 O11 1.976(2) .
Zn3 H11B 1.5755 .
C0AA C1AA 1.500(4) .
C0AA O0AA 1.242(4) .
C0AA O1AA 1.272(4) .
C1AA C2AA 1.386(5) .
C1AA C7 1.393(5) .
C2AA H2AA 0.9300 .
C2AA C3AA 1.386(5) .
C3AA H3AA 0.9300 .
C3AA C4AA 1.375(5) .
C4AA C6 1.383(5) .
C4AA C8 1.516(5) .
C6 H6 0.9300 .
C6 C7 1.410(5) .
C7 C14 1.495(5) .
C8 O3 1.242(5) .
C8 O4 1.234(5) .
C9 H9 0.9300 .
C9 C10 1.399(5) .
C9 C14 1.386(5) .
C10 C11 1.392(5) .
C10 C15 1.500(5) .
C11 H11 0.9300 .
C11 C12 1.392(5) .
C12 C13 1.399(4) .
C12 C16 1.490(4) .
C13 H13 0.9300 .
C13 C14 1.398(5) .
C15 O5 1.259(4) .
C15 O6 1.263(4) .
C16 C17 1.394(4) .
C16 C22 1.411(4) .
C17 H17 0.9300 .
C17 C18 1.381(5) .
C18 C19 1.513(4) .
C18 C20 1.400(5) .
C19 O7 1.289(4) .
C19 O8 1.234(4) .
C20 H20 0.9300 .
C20 C21 1.402(5) .
C21 H21 0.9300 .
C21 C22 1.393(5) .
C22 C23 1.506(4) .
C23 O9 1.270(4) .
C23 O10 1.250(4) .
O3 Zn3 1.924(3) 1_554
O5 Zn3 1.963(3) 2_666
O6 Zn2 1.984(3) 2_666
O7 Zn2 1.922(2) 1_545
O11 H11A 0.8252 .
O11 H11B 0.7871 .

loop_
_geom_torsion_atom_site_label_1
_geom_torsion_atom_site_label_2
_geom_torsion_atom_site_label_3
_geom_torsion_atom_site_label_4
_geom_torsion
_geom_torsion_site_symmetry_4
C0AA C1AA C2AA C3AA -177.8(4) .
C0AA C1AA C7 C6 175.9(3) .
C0AA C1AA C7 C14 2.3(5) .
C1AA C0AA O0AA Zn1 143.0(3) .
C1AA C0AA O1AA Zn2 169.6(2) .
C1AA C2AA C3AA C4AA 1.4(7) .
C1AA C7 C14 C9 112.3(4) .
C1AA C7 C14 C13 -69.2(5) .
C2AA C1AA C7 C6 -3.3(5) .
C2AA C1AA C7 C14 -176.9(4) .
C2AA C3AA C4AA C6 -2.2(7) .
C2AA C3AA C4AA C8 177.0(4) .
C3AA C4AA C6 C7 0.3(6) .
C3AA C4AA C8 O3 -0.1(7) .
C3AA C4AA C8 O4 -175.9(5) .
C4AA C6 C7 C1AA 2.4(6) .
C4AA C6 C7 C14 176.4(4) .
C4AA C8 O3 Zn3 -172.6(3) 1_554
C6 C4AA C8 O3 179.1(4) .
C6 C4AA C8 O4 3.3(8) .
C6 C7 C14 C9 -61.3(5) .
C6 C7 C14 C13 117.2(4) .
C7 C1AA C2AA C3AA 1.4(6) .
C8 C4AA C6 C7 -178.9(4) .
C9 C10 C11 C12 0.5(5) .
C9 C10 C15 O5 0.6(5) .
C9 C10 C15 O6 -179.4(3) .
C10 C9 C14 C7 179.0(3) .
C10 C9 C14 C13 0.5(5) .
C10 C11 C12 C13 1.3(5) .
C10 C11 C12 C16 -176.1(3) .
C10 C15 O5 Zn3 -169.3(3) 2_666
C10 C15 O6 Zn2 -179.7(2) 2_666
C11 C10 C15 O5 179.4(3) .
C11 C10 C15 O6 -0.7(5) .
C11 C12 C13 C14 -2.2(5) .
C11 C12 C16 C17 59.0(4) .
C11 C12 C16 C22 -125.1(3) .
C12 C13 C14 C7 -177.1(3) .
C12 C13 C14 C9 1.4(5) .
C12 C16 C17 C18 176.5(3) .
C12 C16 C22 C21 -174.5(3) .
C12 C16 C22 C23 11.4(5) .
C13 C12 C16 C17 -118.3(4) .
C13 C12 C16 C22 57.5(4) .
C14 C9 C10 C11 -1.4(5) .
C14 C9 C10 C15 177.4(3) .
C15 C10 C11 C12 -178.2(3) .
C16 C12 C13 C14 175.1(3) .
C16 C17 C18 C19 -179.6(3) .
C16 C17 C18 C20 -0.9(5) .
C16 C22 C23 O9 57.2(4) .
C16 C22 C23 O10 -126.2(3) .
C17 C16 C22 C21 1.4(5) .
C17 C16 C22 C23 -172.7(3) .
C17 C18 C19 O7 8.0(5) .
C17 C18 C19 O8 -171.9(4) .
C17 C18 C20 C21 -0.5(6) .
C18 C19 O7 Zn2 177.0(2) 1_545
C18 C20 C21 C22 2.3(6) .
C19 C18 C20 C21 178.2(3) .
C20 C18 C19 O7 -170.7(3) .
C20 C18 C19 O8 9.4(5) .
C20 C21 C22 C16 -2.8(6) .
C20 C21 C22 C23 171.4(3) .
C21 C22 C23 O9 -117.0(4) .
C21 C22 C23 O10 59.6(4) .
C22 C16 C17 C18 0.5(5) .
C22 C23 O9 Zn3 164.7(2) .
C22 C23 O10 Zn1 142.6(2) .
O0AA C0AA C1AA C2AA -121.2(4) .
O0AA C0AA C1AA C7 59.6(5) .
O0AA C0AA O1AA Zn2 -10.3(5) .
O1AA C0AA C1AA C2AA 58.8(5) .
O1AA C0AA C1AA C7 -120.4(4) .
O1AA C0AA O0AA Zn1 -37.0(6) .
O4 C8 O3 Zn3 3.1(7) 1_554
O5 C15 O6 Zn2 0.3(6) 2_666
O6 C15 O5 Zn3 10.7(6) 2_666
O8 C19 O7 Zn2 -3.1(5) 1_545
O9 C23 O10 Zn1 -41.2(5) .
O10 C23 O9 Zn3 -11.7(5) .

loop_
_platon_squeeze_void_nr
_platon_squeeze_void_average_x
_platon_squeeze_void_average_y
_platon_squeeze_void_average_z
_platon_squeeze_void_volume
_platon_squeeze_void_count_electrons
_platon_squeeze_void_content
1 -0.035 0.003 0.002 952 454 ' '
